data_4516099
loop_
_publ_author_name
'Du, Cui-Xia'
'Qi, Fei-Yan'
'Chen, Juan'
'Baiyin, Menghe'

_publ_section_title
;
 Two Mercury Antimony Chalcogenides
 Cs<sub>2</sub>HgSb<sub>4</sub>S<sub>8</sub> and
 Cs<sub>2</sub>Hg<sub>2</sub>Sb<sub>2</sub>Se<sub>6</sub> with Cesium
 Cations as Counterions.
;
_journal_issue 11
_journal_name_full 'ACS omega'
_journal_page_first 15168
_journal_page_last 15173
_journal_paper_doi 10.1021/acsomega.8b02059
_journal_volume 3
_journal_year 2018
_chemical_formula_moiety 'Cs2 Hg2 Sb2 Se6'
_chemical_formula_sum 'Cs2 Hg2 Sb2 Se6'
_chemical_formula_weight 1384.26
_space_group_crystal_system triclinic
_space_group_IT_number 2
_space_group_name_Hall '-P 1'
_space_group_name_H-M_alt 'P -1'
_atom_sites_solution_hydrogens none
_atom_sites_solution_primary direct
_atom_sites_solution_secondary difmap
_audit_creation_date 2018-09-18
_audit_creation_method
;
Olex2 1.2
(compiled 2018.05.29 svn.r3508 for OlexSys, GUI svn.r5506)
;
_cell_angle_alpha 68.492(9)
_cell_angle_beta 84.217(9)
_cell_angle_gamma 74.128(10)
_cell_formula_units_Z 2
_cell_length_a 8.029(5)
_cell_length_b 8.869(5)
_cell_length_c 12.091(7)
_cell_measurement_reflns_used 582
_cell_measurement_temperature 296(2)
_cell_measurement_theta_max 26.75
_cell_measurement_theta_min 3.20
_cell_volume 770.5(8)
_computing_cell_refinement 'SAINT v7.60A (Bruker, 2009)'
_computing_data_collection 'Bruker SMART'
_computing_data_reduction 'SAINT v7.60A (Bruker, 2009)'
_computing_molecular_graphics 'Olex2 (Dolomanov et al., 2009)'
_computing_publication_material 'Olex2 (Dolomanov et al., 2009)'
_computing_structure_refinement 'XL (Sheldrick, 2008)'
_computing_structure_solution 'Bruker SHELXTL'
_diffrn_ambient_temperature 296.15
_diffrn_measured_fraction_theta_full 0.984
_diffrn_measured_fraction_theta_max 0.984
_diffrn_measurement_device_type 'CCD area detector'
_diffrn_measurement_method 'phi and omega scans'
_diffrn_radiation_monochromator graphite
_diffrn_radiation_type MoK\a
_diffrn_radiation_wavelength 0.71073
_diffrn_reflns_av_R_equivalents 0.0496
_diffrn_reflns_av_unetI/netI 0.1227
_diffrn_reflns_limit_h_max 8
_diffrn_reflns_limit_h_min -9
_diffrn_reflns_limit_k_max 8
_diffrn_reflns_limit_k_min -10
_diffrn_reflns_limit_l_max 14
_diffrn_reflns_limit_l_min -14
_diffrn_reflns_number 3853
_diffrn_reflns_theta_full 25.00
_diffrn_reflns_theta_max 25.00
_diffrn_reflns_theta_min 1.81
_diffrn_source 'fine-focus sealed tube'
_exptl_absorpt_coefficient_mu 42.117
_exptl_absorpt_correction_T_max 0.0492
_exptl_absorpt_correction_T_min 0.0323
_exptl_absorpt_correction_type multi-scan
_exptl_absorpt_process_details SADABS
_exptl_crystal_colour red
_exptl_crystal_colour_primary red
_exptl_crystal_density_diffrn 5.966
_exptl_crystal_density_method 'not measured'
_exptl_crystal_description block
_exptl_crystal_F_000 1152
_exptl_crystal_size_max 0.26
_exptl_crystal_size_mid 0.21
_exptl_crystal_size_min 0.18
_refine_diff_density_max 14.717
_refine_diff_density_min -12.616
_refine_diff_density_rms 0.970
_refine_ls_extinction_coef 0.0010(5)
_refine_ls_extinction_expression Fc^*^=kFc[1+0.001xFc^2^\l^3^/sin(2\q)]^-1/4^
_refine_ls_extinction_method SHELXL
_refine_ls_goodness_of_fit_ref 0.999
_refine_ls_hydrogen_treatment undef
_refine_ls_matrix_type full
_refine_ls_number_parameters 119
_refine_ls_number_reflns 2677
_refine_ls_number_restraints 30
_refine_ls_restrained_S_all 1.106
_refine_ls_R_factor_all 0.1921
_refine_ls_R_factor_gt 0.1082
_refine_ls_shift/su_max 0.001
_refine_ls_shift/su_mean 0.000
_refine_ls_structure_factor_coef Fsqd
_refine_ls_weighting_details 'calc w=1/[\s^2^(Fo^2^)+(0.2000P)^2^+0.0000P] where P=(Fo^2^+2Fc^2^)/3'
_refine_ls_weighting_scheme calc
_refine_ls_wR_factor_gt 0.3217
_refine_ls_wR_factor_ref 0.3627
_reflns_number_gt 1015
_reflns_number_total 2677
_reflns_threshold_expression >2sigma(I)
_cod_data_source_file ao8b02059_si_004.cif
_cod_data_source_block a
_cod_original_cell_volume 770.5(7)
_cod_database_code 4516099
_olex2_refinement_description
;
1. Uiso/Uaniso restraints and constraints
Uanis(Sb3) \\sim Ueq: with sigma of 0.01 and sigma for terminal atoms of 0.02
Uanis(Sb1) \\sim Ueq, Uanis(Sb3) \\sim Ueq, Uanis(Se4) \\sim Ueq, Uanis(Se1)
\\sim Ueq: with sigma of 0.01 and sigma for terminal atoms of 0.02
2. Others
 Fixed Sof: Sb1(0.5) Sb2(0.5)
;
_olex2_submission_special_instructions 'No special instructions were received'

loop_
_space_group_symop_id
_space_group_symop_operation_xyz
1 'x, y, z'
2 '-x, -y, -z'

loop_
_atom_site_label
_atom_site_type_symbol
_atom_site_fract_x
_atom_site_fract_y
_atom_site_fract_z
_atom_site_U_iso_or_equiv
_atom_site_adp_type
_atom_site_occupancy
_atom_site_calc_flag
_atom_site_refinement_flags_adp
Hg1 Hg 0.0923(3) 1.3534(4) 0.7499(2) 0.0255(10) Uani 1 d .
Hg2 Hg 0.0927(3) 0.8528(4) 0.7499(2) 0.0238(9) Uani 1 d .
Cs1 Cs 0.5184(5) 0.9975(7) 0.7500(5) 0.0410(15) Uani 1 d .
Cs2 Cs 0.5186(5) 0.4970(8) 0.7502(5) 0.0440(16) Uani 1 d .
Sb1 Sb 0.0534(8) 0.4901(14) 0.9998(8) 0.013(2) Uani 0.50 d U
Sb2 Sb 0.0535(9) 0.9852(15) 0.9998(9) 0.021(3) Uani 0.50 d .
Sb3 Sb 0.0122(11) 0.7471(12) 0.5001(6) 0.090(2) Uani 1 d U
Se1 Se -0.1163(8) 0.6545(12) 0.7501(8) 0.045(2) Uani 1 d U
Se2 Se 0.2596(8) 0.7096(14) 0.9502(6) 0.050(3) Uani 1 d .
Se3 Se 0.2578(9) 0.9093(14) 0.5503(6) 0.052(3) Uani 1 d .
Se4 Se -0.1160(8) 1.1559(11) 0.7494(8) 0.043(2) Uani 1 d U
Se5 Se 0.2589(9) 1.2107(14) 0.9499(6) 0.052(3) Uani 1 d .
Se6 Se 0.2582(8) 1.4114(14) 0.5500(6) 0.051(3) Uani 1 d .

loop_
_atom_site_aniso_label
_atom_site_aniso_U_11
_atom_site_aniso_U_22
_atom_site_aniso_U_33
_atom_site_aniso_U_23
_atom_site_aniso_U_13
_atom_site_aniso_U_12
Hg1 0.0313(16) 0.026(2) 0.0189(16) -0.0075(16) 0.0034(11) -0.0095(16)
Hg2 0.0322(16) 0.016(2) 0.0243(17) -0.0094(16) 0.0012(12) -0.0054(15)
Cs1 0.022(2) 0.028(4) 0.079(4) -0.027(3) 0.006(2) -0.007(3)
Cs2 0.026(3) 0.032(4) 0.080(4) -0.029(3) 0.000(2) -0.002(3)
Sb1 0.012(4) 0.011(5) 0.018(4) -0.004(4) -0.002(4) -0.009(5)
Sb2 0.019(6) 0.014(7) 0.026(5) -0.013(5) -0.005(5) 0.012(6)
Sb3 0.228(6) 0.033(3) 0.026(2) -0.015(2) 0.003(3) -0.052(4)
Se1 0.022(4) 0.023(5) 0.100(6) -0.034(5) 0.009(4) -0.007(4)
Se2 0.020(4) 0.091(10) 0.022(4) -0.010(5) -0.007(3) 0.001(5)
Se3 0.030(4) 0.087(10) 0.016(4) 0.000(5) 0.006(3) -0.007(5)
Se4 0.022(4) 0.020(5) 0.098(6) -0.037(5) 0.007(4) -0.003(4)
Se5 0.037(4) 0.093(11) 0.021(4) -0.018(5) 0.000(3) -0.013(5)
Se6 0.019(4) 0.084(10) 0.025(4) -0.003(5) 0.008(3) 0.000(5)

loop_
_atom_type_symbol
_atom_type_description
_atom_type_scat_dispersion_real
_atom_type_scat_dispersion_imag
_atom_type_scat_source
Se Se -0.0929 2.2259 'International Tables Vol C Tables 4.2.6.8 and 6.1.1.4'
Sb Sb -0.5866 1.5461 'International Tables Vol C Tables 4.2.6.8 and 6.1.1.4'
Hg Hg -2.3894 9.2266 'International Tables Vol C Tables 4.2.6.8 and 6.1.1.4'
Cs Cs -0.3680 2.1192 'International Tables Vol C Tables 4.2.6.8 and 6.1.1.4'

loop_
_geom_angle_atom_site_label_1
_geom_angle_atom_site_label_2
_geom_angle_atom_site_label_3
_geom_angle
_geom_angle_site_symmetry_1
_geom_angle_site_symmetry_3
Cs1 Hg1 Cs2 146.20(11) . 1_465
Cs2 Hg1 Cs1 67.89(14) 1_565 .
Cs2 Hg1 Cs2 145.90(18) 1_565 1_465
Se1 Hg1 Cs1 160.04(19) 1_565 .
Se1 Hg1 Cs2 92.15(19) 1_565 1_565
Se1 Hg1 Cs2 53.75(17) 1_565 1_465
Se4 Hg1 Cs1 92.0(2) . .
Se4 Hg1 Cs2 159.9(2) . 1_565
Se4 Hg1 Cs2 54.17(18) . 1_465
Se4 Hg1 Se1 107.9(2) . 1_565
Se5 Hg1 Cs1 65.5(2) . .
Se5 Hg1 Cs2 65.8(2) . 1_565
Se5 Hg1 Cs2 119.73(18) . 1_465
Se5 Hg1 Se1 107.2(3) . 1_565
Se5 Hg1 Se4 106.8(3) . .
Se6 Hg1 Cs1 65.7(2) . .
Se6 Hg1 Cs2 65.9(2) . 1_565
Se6 Hg1 Cs2 119.69(18) . 1_465
Se6 Hg1 Se1 107.1(3) . 1_565
Se6 Hg1 Se4 106.7(3) . .
Se6 Hg1 Se5 120.6(2) . .
Cs1 Hg2 Cs1 145.69(17) . 1_455
Cs2 Hg2 Cs1 68.03(14) . .
Cs2 Hg2 Cs1 146.28(11) . 1_455
Se1 Hg2 Cs1 160.1(2) . .
Se1 Hg2 Cs1 54.24(18) . 1_455
Se1 Hg2 Cs2 92.0(2) . .
Se1 Hg2 Se4 108.0(2) . .
Se2 Hg2 Cs1 119.77(17) . 1_455
Se2 Hg2 Cs1 65.9(2) . .
Se2 Hg2 Cs2 65.4(2) . .
Se2 Hg2 Se1 106.7(3) . .
Se2 Hg2 Se4 107.3(3) . .
Se3 Hg2 Cs1 66.2(2) . .
Se3 Hg2 Cs1 119.58(18) . 1_455
Se3 Hg2 Cs2 65.6(2) . .
Se3 Hg2 Se1 106.5(3) . .
Se3 Hg2 Se2 120.7(2) . .
Se3 Hg2 Se4 107.1(3) . .
Se4 Hg2 Cs1 53.81(17) . 1_455
Se4 Hg2 Cs1 91.88(19) . .
Se4 Hg2 Cs2 159.91(19) . .
Hg1 Cs1 Hg2 146.30(14) . 1_655
Hg1 Cs1 Cs2 124.01(13) . .
Hg2 Cs1 Hg1 68.01(10) . .
Hg2 Cs1 Hg2 145.69(17) . 1_655
Hg2 Cs1 Cs2 89.69(12) 1_655 .
Hg2 Cs1 Cs2 56.00(10) . .
Se1 Cs1 Hg1 175.55(19) 1_655 .
Se1 Cs1 Hg2 107.53(19) 1_655 .
Se1 Cs1 Hg2 38.16(14) 1_655 1_655
Se1 Cs1 Cs2 51.53(16) 1_655 .
Se1 Cs1 Se2 92.7(2) 1_655 .
Se1 Cs1 Se3 69.0(2) 1_655 2_676
Se1 Cs1 Se3 92.8(2) 1_655 .
Se1 Cs1 Se5 142.0(2) 1_655 .
Se1 Cs1 Se5 68.9(2) 1_655 2_677
Se1 Cs1 Se6 142.1(2) 1_655 .
Se2 Cs1 Hg1 83.78(16) . .
Se2 Cs1 Hg2 122.00(19) . 1_655
Se2 Cs1 Hg2 39.20(11) . .
Se2 Cs1 Cs2 53.40(17) . .
Se2 Cs1 Se3 140.8(2) . 2_676
Se2 Cs1 Se5 72.7(2) . 2_677
Se3 Cs1 Hg1 112.3(2) 2_676 .
Se3 Cs1 Hg1 83.62(17) . .
Se3 Cs1 Hg2 122.19(16) . 1_655
Se3 Cs1 Hg2 38.93(11) . .
Se3 Cs1 Hg2 62.92(12) 2_676 1_655
Se3 Cs1 Hg2 112.02(17) 2_676 .
Se3 Cs1 Cs2 89.8(2) 2_676 .
Se3 Cs1 Cs2 53.44(18) . .
Se3 Cs1 Se2 73.64(18) . .
Se3 Cs1 Se3 73.1(2) . 2_676
Se3 Cs1 Se5 140.5(3) . 2_677
Se4 Cs1 Hg1 108.02(19) 1_655 .
Se4 Cs1 Hg2 38.28(14) 1_655 1_655
Se4 Cs1 Hg2 176.0(2) 1_655 .
Se4 Cs1 Cs2 127.97(19) 1_655 .
Se4 Cs1 Se1 76.4(2) 1_655 1_655
Se4 Cs1 Se2 142.0(2) 1_655 .
Se4 Cs1 Se3 142.0(2) 1_655 .
Se4 Cs1 Se3 69.0(2) 1_655 2_676
Se4 Cs1 Se5 69.4(2) 1_655 2_677
Se4 Cs1 Se5 93.5(2) 1_655 .
Se4 Cs1 Se6 93.4(2) 1_655 .
Se5 Cs1 Hg1 39.18(13) . .
Se5 Cs1 Hg1 112.40(18) 2_677 .
Se5 Cs1 Hg2 122.67(15) . 1_655
Se5 Cs1 Hg2 111.9(2) 2_677 .
Se5 Cs1 Hg2 83.46(16) . .
Se5 Cs1 Hg2 62.99(12) 2_677 1_655
Se5 Cs1 Cs2 126.2(2) . .
Se5 Cs1 Cs2 89.5(2) 2_677 .
Se5 Cs1 Se2 72.8(3) . .
Se5 Cs1 Se3 125.91(19) 2_677 2_676
Se5 Cs1 Se3 141.5(3) . 2_676
Se5 Cs1 Se3 115.14(19) . .
Se5 Cs1 Se5 73.2(2) . 2_677
Se5 Cs1 Se6 74.0(2) . .
Se6 Cs1 Hg1 39.07(11) . .
Se6 Cs1 Hg2 122.71(18) . 1_655
Se6 Cs1 Hg2 83.40(16) . .
Se6 Cs1 Cs2 126.3(2) . .
Se6 Cs1 Se2 115.29(19) . .
Se6 Cs1 Se3 72.8(3) . .
Se6 Cs1 Se3 73.2(2) . 2_676
Se6 Cs1 Se5 141.6(3) . 2_677
Hg1 Cs2 Hg1 145.90(18) 1_545 1_645
Hg1 Cs2 Cs1 123.88(14) 1_545 .
Hg1 Cs2 Cs1 90.22(11) 1_645 .
Hg2 Cs2 Hg1 146.19(15) . 1_645
Hg2 Cs2 Hg1 67.91(11) . 1_545
Hg2 Cs2 Cs1 55.97(11) . .
Se1 Cs2 Hg1 38.14(15) 1_655 1_645
Se1 Cs2 Hg1 176.0(2) 1_655 1_545
Se1 Cs2 Hg2 108.0(2) 1_655 .
Se1 Cs2 Cs1 52.08(16) 1_655 .
Se1 Cs2 Se2 69.2(2) 1_655 2_667
Se1 Cs2 Se2 93.4(2) 1_655 .
Se1 Cs2 Se3 93.6(3) 1_655 .
Se1 Cs2 Se4 76.2(2) 1_655 1_645
Se1 Cs2 Se5 142.0(2) 1_655 1_545
Se1 Cs2 Se6 69.3(2) 1_655 2_676
Se1 Cs2 Se6 141.9(2) 1_655 1_545
Se2 Cs2 Hg1 112.0(2) 2_667 1_545
Se2 Cs2 Hg1 63.07(12) 2_667 1_645
Se2 Cs2 Hg1 83.41(16) . 1_545
Se2 Cs2 Hg1 122.58(15) . 1_645
Se2 Cs2 Hg2 112.30(17) 2_667 .
Se2 Cs2 Hg2 39.27(12) . .
Se2 Cs2 Cs1 90.3(2) 2_667 .
Se2 Cs2 Cs1 53.81(19) . .
Se2 Cs2 Se2 73.0(2) . 2_667
Se2 Cs2 Se3 74.1(2) . .
Se2 Cs2 Se5 72.7(3) . 1_545
Se2 Cs2 Se6 115.12(18) . 1_545
Se2 Cs2 Se6 141.7(3) . 2_676
Se2 Cs2 Se6 126.00(18) 2_667 2_676
Se3 Cs2 Hg1 122.76(19) . 1_645
Se3 Cs2 Hg1 83.10(17) . 1_545
Se3 Cs2 Hg2 39.02(12) . .
Se3 Cs2 Cs1 53.92(19) . .
Se3 Cs2 Se2 141.6(3) . 2_667
Se3 Cs2 Se5 115.0(2) . 1_545
Se3 Cs2 Se6 72.3(3) . 1_545
Se3 Cs2 Se6 73.3(2) . 2_676
Se4 Cs2 Hg1 38.07(14) 1_645 1_645
Se4 Cs2 Hg1 107.8(2) 1_645 1_545
Se4 Cs2 Hg2 175.7(2) 1_645 .
Se4 Cs2 Cs1 128.29(18) 1_645 .
Se4 Cs2 Se2 142.0(2) 1_645 .
Se4 Cs2 Se2 69.1(2) 1_645 2_667
Se4 Cs2 Se3 141.9(2) 1_645 .
Se4 Cs2 Se5 93.1(2) 1_645 1_545
Se4 Cs2 Se6 68.7(2) 1_645 2_676
Se4 Cs2 Se6 93.1(2) 1_645 1_545
Se5 Cs2 Hg1 122.3(2) 1_545 1_645
Se5 Cs2 Hg1 39.17(12) 1_545 1_545
Se5 Cs2 Hg2 83.64(18) 1_545 .
Se5 Cs2 Cs1 126.5(2) 1_545 .
Se5 Cs2 Se2 72.9(2) 1_545 2_667
Se5 Cs2 Se6 140.7(3) 1_545 2_676
Se6 Cs2 Hg1 39.07(11) 1_545 1_545
Se6 Cs2 Hg1 62.93(12) 2_676 1_645
Se6 Cs2 Hg1 111.84(17) 2_676 1_545
Se6 Cs2 Hg1 122.30(16) 1_545 1_645
Se6 Cs2 Hg2 83.43(17) 1_545 .
Se6 Cs2 Hg2 112.3(2) 2_676 .
Se6 Cs2 Cs1 90.4(2) 2_676 .
Se6 Cs2 Cs1 126.3(2) 1_545 .
Se6 Cs2 Se2 140.9(3) 1_545 2_667
Se6 Cs2 Se5 73.82(18) 1_545 1_545
Se6 Cs2 Se6 72.8(2) 1_545 2_676
Sb1 Sb1 Cs2 142.1(13) 2_567 .
Sb1 Sb1 Se1 99.4(13) 2_567 2_567
Sb1 Sb1 Se2 129.2(17) 2_567 .
Sb1 Sb1 Se5 120.7(15) 2_567 1_545
Se1 Sb1 Cs2 118.2(2) 2_567 .
Se2 Sb1 Cs2 54.9(2) . .
Se2 Sb1 Se1 96.4(3) . 2_567
Se2 Sb1 Se5 105.5(3) . 1_545
Se5 Sb1 Cs2 55.1(2) 1_545 .
Se5 Sb1 Se1 95.2(4) 1_545 2_567
Sb2 Sb2 Cs1 142.2(16) 2_577 .
Sb2 Sb2 Se2 127.0(18) 2_577 .
Sb2 Sb2 Se4 99.4(15) 2_577 2_577
Sb2 Sb2 Se5 122.6(19) 2_577 .
Se2 Sb2 Cs1 55.2(2) . .
Se2 Sb2 Se4 95.7(4) . 2_577
Se4 Sb2 Cs1 118.3(3) 2_577 .
Se5 Sb2 Cs1 54.9(2) . .
Se5 Sb2 Se2 105.6(4) . .
Se5 Sb2 Se4 95.9(4) . 2_577
Se3 Sb3 Se1 91.8(3) . .
Se4 Sb3 Se1 176.5(4) 2_576 .
Se4 Sb3 Se3 90.7(3) 2_576 .
Se4 Sb3 Se6 90.1(3) 2_576 1_545
Se6 Sb3 Se1 92.0(3) 1_545 .
Se6 Sb3 Se3 96.2(4) 1_545 .
Hg1 Se1 Hg2 107.9(2) 1_545 .
Hg1 Se1 Cs1 164.5(3) 1_545 1_455
Hg1 Se1 Cs2 88.1(2) 1_545 1_455
Hg1 Se1 Sb1 83.7(3) 1_545 2_567
Hg1 Se1 Sb3 78.6(3) 1_545 .
Hg2 Se1 Cs1 87.6(3) . 1_455
Hg2 Se1 Cs2 164.0(3) . 1_455
Hg2 Se1 Sb1 84.9(3) . 2_567
Hg2 Se1 Sb3 78.8(3) . .
Cs2 Se1 Cs1 76.39(19) 1_455 1_455
Sb1 Se1 Cs1 98.1(3) 2_567 1_455
Sb1 Se1 Cs2 97.3(3) 2_567 1_455
Sb1 Se1 Sb3 150.8(3) 2_567 .
Sb3 Se1 Cs1 105.1(3) . 1_455
Sb3 Se1 Cs2 105.2(3) . 1_455
Hg2 Se2 Cs1 74.9(2) . .
Hg2 Se2 Cs2 75.30(19) . .
Hg2 Se2 Cs2 177.2(2) . 2_667
Hg2 Se2 Sb1 83.9(3) . .
Hg2 Se2 Sb2 83.4(3) . .
Cs1 Se2 Cs2 107.2(2) . 2_667
Cs2 Se2 Cs1 72.79(18) . .
Cs2 Se2 Cs2 107.0(2) . 2_667
Sb1 Se2 Cs1 154.2(3) . .
Sb1 Se2 Cs2 88.0(3) . .
Sb1 Se2 Cs2 94.5(3) . 2_667
Sb1 Se2 Sb2 104.9(4) . .
Sb2 Se2 Cs1 87.2(4) . .
Sb2 Se2 Cs2 153.8(4) . .
Sb2 Se2 Cs2 94.9(3) . 2_667
Hg2 Se3 Cs1 74.9(2) . .
Hg2 Se3 Cs1 177.5(3) . 2_676
Hg2 Se3 Cs2 75.4(2) . .
Hg2 Se3 Sb3 81.7(3) . .
Cs1 Se3 Cs1 106.9(2) . 2_676
Cs2 Se3 Cs1 106.8(2) . 2_676
Cs2 Se3 Cs1 72.64(18) . .
Sb3 Se3 Cs1 154.3(3) . .
Sb3 Se3 Cs1 96.8(3) . 2_676
Sb3 Se3 Cs2 91.3(3) . .
Hg1 Se4 Hg2 108.1(2) . .
Hg1 Se4 Cs1 164.0(3) . 1_455
Hg1 Se4 Cs2 87.8(2) . 1_465
Hg1 Se4 Sb2 84.2(3) . 2_577
Hg1 Se4 Sb3 81.1(3) . 2_576
Hg2 Se4 Cs1 87.9(2) . 1_455
Hg2 Se4 Cs2 164.2(3) . 1_465
Hg2 Se4 Sb2 84.2(3) . 2_577
Hg2 Se4 Sb3 80.6(3) . 2_576
Cs1 Se4 Cs2 76.26(19) 1_455 1_465
Sb2 Se4 Cs1 97.5(3) 2_577 1_455
Sb2 Se4 Cs2 97.5(3) 2_577 1_465
Sb2 Se4 Sb3 154.3(3) 2_577 2_576
Sb3 Se4 Cs1 102.4(3) 2_576 1_455
Sb3 Se4 Cs2 102.8(3) 2_576 1_465
Hg1 Se5 Cs1 177.2(3) . 2_677
Hg1 Se5 Cs1 75.32(19) . .
Hg1 Se5 Cs2 75.1(2) . 1_565
Hg1 Se5 Sb1 83.6(3) . 1_565
Hg1 Se5 Sb2 84.0(3) . .
Cs1 Se5 Cs1 106.8(2) . 2_677
Cs1 Se5 Cs2 72.69(18) . 1_565
Cs2 Se5 Cs1 107.2(2) 1_565 2_677
Sb1 Se5 Cs1 94.9(3) 1_565 2_677
Sb1 Se5 Cs1 153.7(4) 1_565 .
Sb1 Se5 Cs2 86.9(3) 1_565 1_565
Sb2 Se5 Cs1 87.3(3) . .
Sb2 Se5 Cs1 94.2(3) . 2_677
Sb2 Se5 Cs2 154.0(3) . 1_565
Sb2 Se5 Sb1 106.2(3) . 1_565
Hg1 Se6 Cs1 75.2(2) . .
Hg1 Se6 Cs2 75.0(2) . 1_565
Hg1 Se6 Cs2 177.4(3) . 2_676
Hg1 Se6 Sb3 81.1(3) . 1_565
Cs1 Se6 Cs2 72.55(19) . 1_565
Cs1 Se6 Cs2 106.7(2) . 2_676
Cs2 Se6 Cs2 107.2(2) 1_565 2_676
Sb3 Se6 Cs1 153.9(3) 1_565 .
Sb3 Se6 Cs2 90.9(3) 1_565 1_565
Sb3 Se6 Cs2 97.3(3) 1_565 2_676

loop_
_geom_bond_atom_site_label_1
_geom_bond_atom_site_label_2
_geom_bond_distance
_geom_bond_site_symmetry_2
Hg1 Cs1 3.970(6) .
Hg1 Cs2 4.431(5) 1_465
Hg1 Cs2 3.966(6) 1_565
Hg1 Se1 2.738(9) 1_565
Hg1 Se4 2.734(8) .
Hg1 Se5 2.593(7) .
Hg1 Se6 2.587(7) .
Hg2 Cs1 3.966(5) .
Hg2 Cs1 4.435(5) 1_455
Hg2 Cs2 3.967(6) .
Hg2 Se1 2.743(8) .
Hg2 Se2 2.597(7) .
Hg2 Se3 2.582(7) .
Hg2 Se4 2.749(9) .
Cs1 Hg2 4.435(5) 1_655
Cs1 Cs2 4.438(10) .
Cs1 Se1 3.602(9) 1_655
Cs1 Se2 3.749(11) .
Cs1 Se3 3.794(9) 2_676
Cs1 Se3 3.758(9) .
Cs1 Se4 3.582(9) 1_655
Cs1 Se5 3.734(9) .
Cs1 Se5 3.789(9) 2_677
Cs1 Se6 3.742(11) .
Cs2 Hg1 3.966(6) 1_545
Cs2 Hg1 4.431(5) 1_645
Cs2 Se1 3.575(9) 1_655
Cs2 Se2 3.730(9) .
Cs2 Se2 3.781(9) 2_667
Cs2 Se3 3.735(11) .
Cs2 Se4 3.595(9) 1_645
Cs2 Se5 3.743(11) 1_545
Cs2 Se6 3.748(9) 1_545
Cs2 Se6 3.791(9) 2_676
Sb1 Sb1 0.827(13) 2_567
Sb1 Se1 2.856(13) 2_567
Sb1 Se2 2.756(13) .
Sb1 Se5 2.808(14) 1_545
Sb2 Sb2 0.826(14) 2_577
Sb2 Se2 2.781(13) .
Sb2 Se4 2.863(14) 2_577
Sb2 Se5 2.793(15) .
Sb3 Se1 2.982(11) .
Sb3 Se3 2.960(12) .
Sb3 Se4 2.919(11) 2_576
Sb3 Se6 2.973(14) 1_545
Se1 Hg1 2.738(9) 1_545
Se1 Cs1 3.602(9) 1_455
Se1 Cs2 3.575(9) 1_455
Se1 Sb1 2.856(13) 2_567
Se2 Cs2 3.781(9) 2_667
Se3 Cs1 3.794(9) 2_676
Se4 Cs1 3.582(9) 1_455
Se4 Cs2 3.595(9) 1_465
Se4 Sb2 2.863(14) 2_577
Se4 Sb3 2.919(11) 2_576
Se5 Cs1 3.789(9) 2_677
Se5 Cs2 3.743(11) 1_565
Se5 Sb1 2.808(14) 1_565
Se6 Cs2 3.748(9) 1_565
Se6 Cs2 3.791(9) 2_676
Se6 Sb3 2.973(14) 1_565
